data_4125628
loop_
_publ_author_name
'Ke, Chun-Hung'
'Chen, Chien-Hong'
'Tsai, Ming-Li'
'Wang, Hsuan-Chi'
'Tsai, Fu-Te'
'Chiang, Yun-Wei'
'Shih, Wei-Chih'
'Bohle, D. Scott'
'Liaw, Wen-Feng'

_publ_section_title
;
 {Fe(NO)2}(9) Dinitrosyl Iron Complex Acting as a Vehicle for the NO
 Radical.
;
_journal_issue 1
_journal_name_full 'Journal of the American Chemical Society'
_journal_page_first 67
_journal_page_last 70
_journal_paper_doi 10.1021/jacs.6b11454
_journal_volume 139
_journal_year 2017
_chemical_formula_moiety 'C28 H40 B F4 Fe N4 O2'
_chemical_formula_sum 'C28 H40 B F4 Fe N4 O2'
_chemical_formula_weight 607.30
_chemical_name_systematic
;
 ?
;
_space_group_IT_number 14
_symmetry_cell_setting monoclinic
_symmetry_space_group_name_Hall '-P 2ybc'
_symmetry_space_group_name_H-M 'P 1 21/c 1'
_atom_sites_solution_hydrogens geom
_atom_sites_solution_primary direct
_atom_sites_solution_secondary difmap
_audit_creation_method SHELXL-97
_cell_angle_alpha 90.00
_cell_angle_beta 105.802(2)
_cell_angle_gamma 90.00
_cell_formula_units_Z 4
_cell_length_a 11.2452(5)
_cell_length_b 16.1669(8)
_cell_length_c 17.9585(8)
_cell_measurement_reflns_used 9982
_cell_measurement_temperature 200(2)
_cell_measurement_theta_max 24.98
_cell_measurement_theta_min 2.30
_cell_volume 3141.5(3)
_computing_molecular_graphics 'Ortep-3 for Windows (Farrugia, 1997)'
_computing_publication_material 'WinGX publication routines (Farrugia, 1999)'
_computing_structure_refinement 'SHELXL-97 (Sheldrick, 1997)'
_computing_structure_solution 'SHELXS-86 (Sheldrick, 1986)'
_diffrn_ambient_temperature 200(2)
_diffrn_measured_fraction_theta_full 0.992
_diffrn_measured_fraction_theta_max 0.992
_diffrn_measurement_device_type 'Bruker APEX2'
_diffrn_radiation_monochromator graphite
_diffrn_radiation_source 'fine-focus sealed tube'
_diffrn_radiation_type MoK\a
_diffrn_radiation_wavelength 0.71073
_diffrn_reflns_av_R_equivalents 0.0366
_diffrn_reflns_av_sigmaI/netI 0.0411
_diffrn_reflns_limit_h_max 13
_diffrn_reflns_limit_h_min -13
_diffrn_reflns_limit_k_max 19
_diffrn_reflns_limit_k_min -19
_diffrn_reflns_limit_l_max 21
_diffrn_reflns_limit_l_min -21
_diffrn_reflns_number 20770
_diffrn_reflns_theta_full 25.02
_diffrn_reflns_theta_max 25.02
_diffrn_reflns_theta_min 2.26
_exptl_absorpt_coefficient_mu 0.534
_exptl_absorpt_correction_T_max 0.8269
_exptl_absorpt_correction_T_min 0.7542
_exptl_absorpt_correction_type multi-scan
_exptl_crystal_colour black
_exptl_crystal_density_diffrn 1.284
_exptl_crystal_density_method 'not measured'
_exptl_crystal_description prism
_exptl_crystal_F_000 1276
_exptl_crystal_size_max 0.56
_exptl_crystal_size_mid 0.50
_exptl_crystal_size_min 0.37
_refine_diff_density_max 0.441
_refine_diff_density_min -0.368
_refine_diff_density_rms '0.058 *********************************************************'
_refine_ls_extinction_method none
_refine_ls_goodness_of_fit_ref 1.018
_refine_ls_hydrogen_treatment constr
_refine_ls_matrix_type full
_refine_ls_number_parameters 361
_refine_ls_number_reflns 5506
_refine_ls_number_restraints 0
_refine_ls_restrained_S_all 1.018
_refine_ls_R_factor_all 0.0647
_refine_ls_R_factor_gt 0.0472
_refine_ls_shift/su_max 0.001
_refine_ls_shift/su_mean 0.000
_refine_ls_structure_factor_coef Fsqd
_refine_ls_weighting_details 'calc w=1/[\s^2^(Fo^2^)+(0.0435P)^2^+3.7842P] where P=(Fo^2^+2Fc^2^)/3'
_refine_ls_weighting_scheme calc
_refine_ls_wR_factor_gt 0.1028
_refine_ls_wR_factor_ref 0.1154
_reflns_number_gt 4352
_reflns_number_total 5506
_reflns_threshold_expression >2sigma(I)
_cod_data_source_file ja6b11454_si_002.cif
_cod_data_source_block 2-Iso
_cod_original_sg_symbol_H-M 'P 21/c'
_cod_database_code 4125628

loop_
_symmetry_equiv_pos_as_xyz
'x, y, z'
'-x, y+1/2, -z+1/2'
'-x, -y, -z'
'x, -y-1/2, z-1/2'

loop_
_atom_site_label
_atom_site_type_symbol
_atom_site_fract_x
_atom_site_fract_y
_atom_site_fract_z
_atom_site_U_iso_or_equiv
_atom_site_adp_type
_atom_site_occupancy
_atom_site_symmetry_multiplicity
_atom_site_calc_flag
_atom_site_refinement_flags
C1 C 0.8785(2) 0.34616(16) 0.89920(15) 0.0267(6) Uani 1 1 d .
C2 C 0.9445(2) 0.40772(16) 0.87316(15) 0.0277(6) Uani 1 1 d .
C3 C 0.8826(3) 0.47685(17) 0.81963(17) 0.0339(7) Uani 1 1 d .
H3 H 0.7914 0.4669 0.8049 0.041 Uiso 1 1 calc R
C4 C 0.9250(3) 0.4777(2) 0.74522(19) 0.0516(9) Uani 1 1 d .
H4A H 0.8833 0.5227 0.7116 0.077 Uiso 1 1 calc R
H4B H 0.9040 0.4247 0.7182 0.077 Uiso 1 1 calc R
H4C H 1.0146 0.4861 0.7584 0.077 Uiso 1 1 calc R
C5 C 0.9076(4) 0.56087(19) 0.8602(2) 0.0555(9) Uani 1 1 d .
H5A H 0.8664 0.6044 0.8244 0.083 Uiso 1 1 calc R
H5B H 0.9968 0.5713 0.8763 0.083 Uiso 1 1 calc R
H5C H 0.8755 0.5607 0.9058 0.083 Uiso 1 1 calc R
C6 C 1.0737(2) 0.40409(18) 0.89976(17) 0.0346(7) Uani 1 1 d .
H6 H 1.1216 0.4447 0.8828 0.041 Uiso 1 1 calc R
C7 C 1.1328(3) 0.3435(2) 0.94970(17) 0.0392(7) Uani 1 1 d .
H7 H 1.2205 0.3429 0.9676 0.047 Uiso 1 1 calc R
C8 C 1.0646(3) 0.28347(19) 0.97380(17) 0.0390(7) Uani 1 1 d .
H8 H 1.1064 0.2418 1.0084 0.047 Uiso 1 1 calc R
C9 C 0.9360(3) 0.28227(17) 0.94883(17) 0.0352(7) Uani 1 1 d .
C10 C 0.8644(3) 0.2164(2) 0.9782(2) 0.0530(9) Uani 1 1 d .
H10 H 0.7777 0.2171 0.9441 0.064 Uiso 1 1 calc R
C11 C 0.8589(4) 0.2362(3) 1.0604(2) 0.0792(13) Uani 1 1 d .
H11A H 0.8115 0.1932 1.0781 0.119 Uiso 1 1 calc R
H11B H 0.8188 0.2900 1.0608 0.119 Uiso 1 1 calc R
H11C H 0.9430 0.2381 1.0950 0.119 Uiso 1 1 calc R
C12 C 0.9163(4) 0.1295(2) 0.9742(3) 0.0821(14) Uani 1 1 d .
H12A H 0.8669 0.0892 0.9936 0.123 Uiso 1 1 calc R
H12B H 1.0022 0.1273 1.0061 0.123 Uiso 1 1 calc R
H12C H 0.9131 0.1163 0.9205 0.123 Uiso 1 1 calc R
C13 C 0.7287(3) 0.43990(18) 0.97771(16) 0.0351(7) Uani 1 1 d .
H13A H 0.8188 0.4436 0.9888 0.053 Uiso 1 1 calc R
H13B H 0.7068 0.4172 1.0228 0.053 Uiso 1 1 calc R
H13C H 0.6927 0.4952 0.9662 0.053 Uiso 1 1 calc R
C14 C 0.6797(2) 0.38464(16) 0.90951(14) 0.0251(6) Uani 1 1 d .
C15 C 0.5431(2) 0.36986(15) 0.88122(14) 0.0226(5) Uani 1 1 d .
C16 C 0.4597(2) 0.41379(17) 0.91985(15) 0.0301(6) Uani 1 1 d .
H16A H 0.3739 0.3978 0.8954 0.045 Uiso 1 1 calc R
H16B H 0.4686 0.4737 0.9148 0.045 Uiso 1 1 calc R
H16C H 0.4816 0.3989 0.9748 0.045 Uiso 1 1 calc R
C17 C 0.3798(2) 0.29497(15) 0.79978(15) 0.0236(6) Uani 1 1 d .
C18 C 0.3430(2) 0.22338(16) 0.83167(15) 0.0291(6) Uani 1 1 d .
C19 C 0.4363(3) 0.16790(18) 0.88594(18) 0.0401(7) Uani 1 1 d .
H19 H 0.5182 0.1785 0.8759 0.048 Uiso 1 1 calc R
C20 C 0.4500(5) 0.1883(3) 0.9698(2) 0.0863(15) Uani 1 1 d .
H20A H 0.5110 0.1511 1.0028 0.129 Uiso 1 1 calc R
H20B H 0.3702 0.1814 0.9812 0.129 Uiso 1 1 calc R
H20C H 0.4778 0.2457 0.9800 0.129 Uiso 1 1 calc R
C21 C 0.4078(4) 0.0764(2) 0.8706(3) 0.0696(11) Uani 1 1 d .
H21A H 0.4705 0.0432 0.9070 0.104 Uiso 1 1 calc R
H21B H 0.4086 0.0630 0.8175 0.104 Uiso 1 1 calc R
H21C H 0.3261 0.0640 0.8774 0.104 Uiso 1 1 calc R
C22 C 0.2169(3) 0.20652(18) 0.81155(18) 0.0384(7) Uani 1 1 d .
H22 H 0.1877 0.1600 0.8336 0.046 Uiso 1 1 calc R
C23 C 0.1337(3) 0.2561(2) 0.76022(19) 0.0426(8) Uani 1 1 d .
H23 H 0.0478 0.2440 0.7481 0.051 Uiso 1 1 calc R
C24 C 0.1739(2) 0.32283(18) 0.72645(18) 0.0365(7) Uani 1 1 d .
H24 H 0.1158 0.3549 0.6894 0.044 Uiso 1 1 calc R
C25 C 0.2985(2) 0.34424(16) 0.74568(15) 0.0273(6) Uani 1 1 d .
C26 C 0.3410(3) 0.41707(17) 0.70560(16) 0.0336(7) Uani 1 1 d .
H26 H 0.4311 0.4256 0.7304 0.040 Uiso 1 1 calc R
C27 C 0.2741(3) 0.49721(19) 0.7133(2) 0.0514(9) Uani 1 1 d .
H27A H 0.3049 0.5418 0.6866 0.077 Uiso 1 1 calc R
H27B H 0.2893 0.5112 0.7682 0.077 Uiso 1 1 calc R
H27C H 0.1852 0.4901 0.6901 0.077 Uiso 1 1 calc R
C28 C 0.3246(3) 0.3961(2) 0.62034(19) 0.0537(9) Uani 1 1 d .
H28A H 0.3526 0.4428 0.5947 0.080 Uiso 1 1 calc R
H28B H 0.2372 0.3851 0.5952 0.080 Uiso 1 1 calc R
H28C H 0.3737 0.3469 0.6165 0.080 Uiso 1 1 calc R
B1 B 0.4761(3) 0.1365(2) 0.6490(2) 0.0412(9) Uani 1 1 d .
N1 N 0.6430(2) 0.34507(15) 0.69817(14) 0.0338(6) Uani 1 1 d .
N2 N 0.7583(2) 0.20740(14) 0.77647(14) 0.0349(6) Uani 1 1 d .
N3 N 0.74470(19) 0.34560(13) 0.87237(12) 0.0248(5) Uani 1 1 d .
N4 N 0.50979(18) 0.31682(13) 0.82631(12) 0.0225(5) Uani 1 1 d .
O1 O 0.6646(2) 0.37989(15) 0.64657(13) 0.0571(6) Uani 1 1 d .
O2 O 0.8451(2) 0.17634(14) 0.76487(16) 0.0615(7) Uani 1 1 d .
F1 F 0.50146(15) 0.19056(12) 0.71321(11) 0.0512(5) Uani 1 1 d .
F2 F 0.4425(2) 0.06074(12) 0.67275(13) 0.0709(6) Uani 1 1 d .
F3 F 0.3816(2) 0.16637(18) 0.59230(14) 0.0930(8) Uani 1 1 d .
F4 F 0.5806(2) 0.12872(13) 0.62373(12) 0.0659(6) Uani 1 1 d .
Fe1 Fe 0.64768(3) 0.28014(2) 0.77297(2) 0.02645(13) Uani 1 1 d .

loop_
_atom_site_aniso_label
_atom_site_aniso_U_11
_atom_site_aniso_U_22
_atom_site_aniso_U_33
_atom_site_aniso_U_23
_atom_site_aniso_U_13
_atom_site_aniso_U_12
C1 0.0187(13) 0.0328(15) 0.0249(14) -0.0046(12) -0.0002(11) -0.0037(11)
C2 0.0213(13) 0.0335(15) 0.0264(15) -0.0055(12) 0.0036(11) -0.0007(11)
C3 0.0294(15) 0.0350(16) 0.0382(17) 0.0048(13) 0.0104(13) -0.0011(12)
C4 0.049(2) 0.067(2) 0.0407(19) 0.0119(17) 0.0152(16) 0.0104(17)
C5 0.073(3) 0.0361(18) 0.056(2) 0.0034(16) 0.016(2) -0.0010(17)
C6 0.0231(14) 0.0437(17) 0.0369(17) -0.0072(14) 0.0080(13) -0.0047(13)
C7 0.0207(14) 0.057(2) 0.0346(17) -0.0087(15) -0.0018(13) 0.0033(14)
C8 0.0302(16) 0.0437(18) 0.0356(17) 0.0044(14) -0.0038(13) 0.0065(13)
C9 0.0296(15) 0.0377(16) 0.0313(16) 0.0027(13) -0.0038(12) -0.0004(13)
C10 0.0388(19) 0.054(2) 0.054(2) 0.0247(17) -0.0091(16) -0.0090(15)
C11 0.076(3) 0.093(3) 0.072(3) 0.038(3) 0.026(2) -0.002(2)
C12 0.089(3) 0.046(2) 0.091(3) 0.017(2) -0.009(3) -0.009(2)
C13 0.0295(15) 0.0450(17) 0.0272(16) -0.0117(13) 0.0017(12) -0.0070(13)
C14 0.0254(14) 0.0282(14) 0.0196(14) 0.0015(11) 0.0025(11) -0.0018(11)
C15 0.0240(13) 0.0236(13) 0.0192(13) 0.0007(11) 0.0043(11) -0.0026(10)
C16 0.0291(15) 0.0365(16) 0.0250(15) -0.0055(12) 0.0078(12) -0.0021(12)
C17 0.0186(13) 0.0274(14) 0.0245(14) -0.0096(11) 0.0054(11) -0.0034(10)
C18 0.0294(15) 0.0321(15) 0.0257(15) -0.0072(12) 0.0072(12) -0.0041(12)
C19 0.0407(18) 0.0370(17) 0.0403(18) 0.0062(14) 0.0071(15) -0.0063(14)
C20 0.138(4) 0.076(3) 0.037(2) 0.012(2) 0.011(2) 0.024(3)
C21 0.069(3) 0.042(2) 0.089(3) 0.005(2) 0.006(2) 0.0047(18)
C22 0.0347(16) 0.0381(17) 0.0461(19) -0.0102(14) 0.0172(15) -0.0141(13)
C23 0.0220(15) 0.0509(19) 0.054(2) -0.0148(16) 0.0090(15) -0.0085(14)
C24 0.0218(15) 0.0404(17) 0.0418(18) -0.0092(14) -0.0004(13) 0.0022(12)
C25 0.0242(14) 0.0297(14) 0.0273(15) -0.0083(12) 0.0057(12) -0.0007(11)
C26 0.0252(15) 0.0331(16) 0.0366(17) 0.0011(13) -0.0018(13) 0.0019(12)
C27 0.050(2) 0.0361(18) 0.066(2) 0.0067(17) 0.0125(18) 0.0060(15)
C28 0.057(2) 0.062(2) 0.041(2) 0.0002(17) 0.0125(17) -0.0062(18)
B1 0.041(2) 0.041(2) 0.036(2) -0.0119(16) 0.0007(17) -0.0027(16)
N1 0.0354(14) 0.0380(14) 0.0270(13) -0.0057(11) 0.0066(11) 0.0020(11)
N2 0.0254(13) 0.0296(13) 0.0475(16) -0.0075(11) 0.0058(11) -0.0025(10)
N3 0.0194(11) 0.0302(12) 0.0222(12) 0.0009(9) 0.0012(9) -0.0034(9)
N4 0.0192(11) 0.0251(11) 0.0212(11) -0.0024(9) 0.0019(9) -0.0012(9)
O1 0.0731(17) 0.0630(16) 0.0377(13) 0.0091(12) 0.0195(13) -0.0001(13)
O2 0.0363(13) 0.0488(14) 0.104(2) -0.0094(14) 0.0267(14) 0.0070(11)
F1 0.0347(10) 0.0656(12) 0.0552(12) -0.0387(10) 0.0152(9) -0.0137(9)
F2 0.0891(16) 0.0457(12) 0.0850(16) -0.0125(11) 0.0359(14) -0.0111(11)
F3 0.0669(16) 0.126(2) 0.0616(15) 0.0154(15) -0.0251(12) -0.0024(15)
F4 0.0713(14) 0.0802(15) 0.0561(13) -0.0243(11) 0.0342(11) -0.0063(12)
Fe1 0.0213(2) 0.0316(2) 0.0250(2) -0.00483(16) 0.00386(16) -0.00059(16)

loop_
_atom_type_symbol
_atom_type_description
_atom_type_scat_dispersion_real
_atom_type_scat_dispersion_imag
_atom_type_scat_source
C C 0.0033 0.0016 'International Tables Vol C Tables 4.2.6.8 and 6.1.1.4'
H H 0.0000 0.0000 'International Tables Vol C Tables 4.2.6.8 and 6.1.1.4'
B B 0.0013 0.0007 'International Tables Vol C Tables 4.2.6.8 and 6.1.1.4'
N N 0.0061 0.0033 'International Tables Vol C Tables 4.2.6.8 and 6.1.1.4'
O O 0.0106 0.0060 'International Tables Vol C Tables 4.2.6.8 and 6.1.1.4'
F F 0.0171 0.0103 'International Tables Vol C Tables 4.2.6.8 and 6.1.1.4'
Fe Fe 0.3463 0.8444 'International Tables Vol C Tables 4.2.6.8 and 6.1.1.4'

loop_
_geom_angle_atom_site_label_1
_geom_angle_atom_site_label_2
_geom_angle_atom_site_label_3
_geom_angle
C2 C1 C9 122.9(2)
C2 C1 N3 119.4(2)
C9 C1 N3 117.7(2)
C1 C2 C6 116.9(3)
C1 C2 C3 123.0(2)
C6 C2 C3 120.1(2)
C2 C3 C5 111.1(2)
C2 C3 C4 111.1(2)
C5 C3 C4 110.2(3)
C2 C3 H3 108.1
C5 C3 H3 108.1
C4 C3 H3 108.1
C3 C4 H4A 109.5
C3 C4 H4B 109.5
H4A C4 H4B 109.5
C3 C4 H4C 109.5
H4A C4 H4C 109.5
H4B C4 H4C 109.5
C3 C5 H5A 109.5
C3 C5 H5B 109.5
H5A C5 H5B 109.5
C3 C5 H5C 109.5
H5A C5 H5C 109.5
H5B C5 H5C 109.5
C7 C6 C2 121.7(3)
C7 C6 H6 119.1
C2 C6 H6 119.1
C6 C7 C8 119.8(3)
C6 C7 H7 120.1
C8 C7 H7 120.1
C7 C8 C9 121.8(3)
C7 C8 H8 119.1
C9 C8 H8 119.1
C8 C9 C1 117.0(3)
C8 C9 C10 120.1(3)
C1 C9 C10 122.8(3)
C9 C10 C11 110.8(3)
C9 C10 C12 112.5(3)
C11 C10 C12 110.7(3)
C9 C10 H10 107.5
C11 C10 H10 107.5
C12 C10 H10 107.5
C10 C11 H11A 109.5
C10 C11 H11B 109.5
H11A C11 H11B 109.5
C10 C11 H11C 109.5
H11A C11 H11C 109.5
H11B C11 H11C 109.5
C10 C12 H12A 109.5
C10 C12 H12B 109.5
H12A C12 H12B 109.5
C10 C12 H12C 109.5
H12A C12 H12C 109.5
H12B C12 H12C 109.5
C14 C13 H13A 109.5
C14 C13 H13B 109.5
H13A C13 H13B 109.5
C14 C13 H13C 109.5
H13A C13 H13C 109.5
H13B C13 H13C 109.5
N3 C14 C13 125.8(2)
N3 C14 C15 115.0(2)
C13 C14 C15 119.2(2)
N4 C15 C16 125.9(2)
N4 C15 C14 115.1(2)
C16 C15 C14 118.9(2)
C15 C16 H16A 109.5
C15 C16 H16B 109.5
H16A C16 H16B 109.5
C15 C16 H16C 109.5
H16A C16 H16C 109.5
H16B C16 H16C 109.5
C25 C17 C18 123.2(2)
C25 C17 N4 120.1(2)
C18 C17 N4 116.7(2)
C22 C18 C17 116.7(3)
C22 C18 C19 121.9(3)
C17 C18 C19 121.4(2)
C20 C19 C18 112.2(3)
C20 C19 C21 110.6(3)
C18 C19 C21 112.6(3)
C20 C19 H19 107.0
C18 C19 H19 107.0
C21 C19 H19 107.0
C19 C20 H20A 109.5
C19 C20 H20B 109.5
H20A C20 H20B 109.5
C19 C20 H20C 109.5
H20A C20 H20C 109.5
H20B C20 H20C 109.5
C19 C21 H21A 109.5
C19 C21 H21B 109.5
H21A C21 H21B 109.5
C19 C21 H21C 109.5
H21A C21 H21C 109.5
H21B C21 H21C 109.5
C23 C22 C18 121.2(3)
C23 C22 H22 119.4
C18 C22 H22 119.4
C24 C23 C22 120.4(3)
C24 C23 H23 119.8
C22 C23 H23 119.8
C23 C24 C25 121.1(3)
C23 C24 H24 119.5
C25 C24 H24 119.5
C17 C25 C24 117.2(3)
C17 C25 C26 122.9(2)
C24 C25 C26 119.9(2)
C27 C26 C25 112.9(2)
C27 C26 C28 110.6(3)
C25 C26 C28 109.5(2)
C27 C26 H26 107.9
C25 C26 H26 107.9
C28 C26 H26 107.9
C26 C27 H27A 109.5
C26 C27 H27B 109.5
H27A C27 H27B 109.5
C26 C27 H27C 109.5
H27A C27 H27C 109.5
H27B C27 H27C 109.5
C26 C28 H28A 109.5
C26 C28 H28B 109.5
H28A C28 H28B 109.5
C26 C28 H28C 109.5
H28A C28 H28C 109.5
H28B C28 H28C 109.5
F3 B1 F4 110.6(3)
F3 B1 F2 109.0(3)
F4 B1 F2 110.5(3)
F3 B1 F1 109.8(3)
F4 B1 F1 109.0(3)
F2 B1 F1 108.0(3)
O1 N1 Fe1 164.1(2)
O2 N2 Fe1 158.6(2)
C14 N3 C1 120.8(2)
C14 N3 Fe1 116.82(17)
C1 N3 Fe1 122.41(16)
C15 N4 C17 118.1(2)
C15 N4 Fe1 115.98(17)
C17 N4 Fe1 125.40(15)
B1 F1 Fe1 138.75(19)
N1 Fe1 N2 108.79(12)
N1 Fe1 N3 104.94(10)
N2 Fe1 N3 96.40(10)
N1 Fe1 N4 108.48(10)
N2 Fe1 N4 142.70(10)
N3 Fe1 N4 75.52(8)
N1 Fe1 F1 99.26(10)
N2 Fe1 F1 90.26(9)
N3 Fe1 F1 151.21(8)
N4 Fe1 F1 82.24(7)

loop_
_geom_bond_atom_site_label_1
_geom_bond_atom_site_label_2
_geom_bond_distance
C1 C2 1.396(4)
C1 C9 1.402(4)
C1 N3 1.450(3)
C2 C6 1.402(4)
C2 C3 1.514(4)
C3 C5 1.530(4)
C3 C4 1.536(4)
C3 H3 1.0000
C4 H4A 0.9800
C4 H4B 0.9800
C4 H4C 0.9800
C5 H5A 0.9800
C5 H5B 0.9800
C5 H5C 0.9800
C6 C7 1.372(4)
C6 H6 0.9500
C7 C8 1.378(4)
C7 H7 0.9500
C8 C9 1.392(4)
C8 H8 0.9500
C9 C10 1.514(4)
C10 C11 1.527(6)
C10 C12 1.532(5)
C10 H10 1.0000
C11 H11A 0.9800
C11 H11B 0.9800
C11 H11C 0.9800
C12 H12A 0.9800
C12 H12B 0.9800
C12 H12C 0.9800
C13 C14 1.495(4)
C13 H13A 0.9800
C13 H13B 0.9800
C13 H13C 0.9800
C14 N3 1.282(3)
C14 C15 1.499(4)
C15 N4 1.283(3)
C15 C16 1.490(3)
C16 H16A 0.9800
C16 H16B 0.9800
C16 H16C 0.9800
C17 C25 1.389(4)
C17 C18 1.403(4)
C17 N4 1.453(3)
C18 C22 1.391(4)
C18 C19 1.516(4)
C19 C20 1.508(5)
C19 C21 1.523(5)
C19 H19 1.0000
C20 H20A 0.9800
C20 H20B 0.9800
C20 H20C 0.9800
C21 H21A 0.9800
C21 H21B 0.9800
C21 H21C 0.9800
C22 C23 1.378(4)
C22 H22 0.9500
C23 C24 1.373(4)
C23 H23 0.9500
C24 C25 1.392(4)
C24 H24 0.9500
C25 C26 1.523(4)
C26 C27 1.523(4)
C26 C28 1.530(4)
C26 H26 1.0000
C27 H27A 0.9800
C27 H27B 0.9800
C27 H27C 0.9800
C28 H28A 0.9800
C28 H28B 0.9800
C28 H28C 0.9800
B1 F3 1.346(4)
B1 F4 1.376(4)
B1 F2 1.383(4)
B1 F1 1.412(4)
N1 O1 1.165(3)
N1 Fe1 1.694(3)
N2 O2 1.166(3)
N2 Fe1 1.700(2)
N3 Fe1 2.106(2)
N4 Fe1 2.117(2)
F1 Fe1 2.2343(16)
